data_7208892
loop_
_publ_author_name
'Mol\<canov, Kre\<simir'
'Koji\'c-Prodi\'c, Biserka'
'Babi\'c, Darko'
'Stare, Jernej'

_publ_section_title
;
 Face-to-face stacking of dianionic quinoid rings in crystals of alkali
 salts of 2,5-dihydroxyquinone in view of \p-system polarization
;
_journal_issue 1
_journal_name_full CrystEngComm
_journal_page_first 135
_journal_paper_doi 10.1039/c2ce26119g
_journal_volume 15
_journal_year 2013
_chemical_formula_moiety 'C6 H6 Li2 O6'
_chemical_formula_sum 'C6 H6 Li2 O6'
_chemical_formula_weight 187.99
_space_group_IT_number 12
_symmetry_cell_setting monoclinic
_symmetry_space_group_name_Hall '-C 2y'
_symmetry_space_group_name_H-M 'C 1 2/m 1'
_audit_creation_date 2010-03-05T13:39:53-00:00
_audit_creation_method 'WinGX routine CIF_UPDATE'
_cell_angle_alpha 90
_cell_angle_beta 116.462(5)
_cell_angle_gamma 90
_cell_formula_units_Z 4
_cell_length_a 15.9708(7)
_cell_length_b 6.4417(2)
_cell_length_c 7.9093(3)
_cell_measurement_reflns_used 1302
_cell_measurement_temperature 293(2)
_cell_measurement_theta_max 75.8707
_cell_measurement_theta_min 6.1856
_cell_volume 728.45(6)
_computing_cell_refinement
;
CrysAlisPro, Oxford Diffraction Ltd.,
Version 1.171.33.55 (release 05-01-2010 CrysAlis171 .NET)
(compiled Jan 5 2010,16:28:46)
;
_computing_data_collection
;
CrysAlisPro, Oxford Diffraction Ltd.,
Version 1.171.33.55 (release 05-01-2010 CrysAlis171 .NET)
(compiled Jan 5 2010,16:28:46)
;
_computing_data_reduction
;
CrysAlisPro, Oxford Diffraction Ltd.,
Version 1.171.33.55 (release 05-01-2010 CrysAlis171 .NET)
(compiled Jan 5 2010,16:28:46)
;
_computing_molecular_graphics 'Ortep-3 for Windows (Farrugia, 1997)'
_computing_publication_material 'WinGX publication routines (Farrugia, 1999)'
_computing_structure_refinement 'SHELXL-97 (Sheldrick, 1997)'
_computing_structure_solution 'SHELXS-86 (Sheldrick, 1986)'
_diffrn_ambient_temperature 293(2)
_diffrn_measured_fraction_theta_full 0.988
_diffrn_measured_fraction_theta_max 0.988
_diffrn_measurement_device_type 'Xcalibur, Ruby'
_diffrn_measurement_method '\w scans'
_diffrn_radiation_probe x-ray
_diffrn_radiation_type CuK\a
_diffrn_radiation_wavelength 1.54179
_diffrn_reflns_av_R_equivalents 0.0157
_diffrn_reflns_limit_h_max 19
_diffrn_reflns_limit_h_min -18
_diffrn_reflns_limit_k_max 8
_diffrn_reflns_limit_k_min -5
_diffrn_reflns_limit_l_max 9
_diffrn_reflns_limit_l_min -9
_diffrn_reflns_number 1618
_diffrn_reflns_theta_full 76.05
_diffrn_reflns_theta_max 76.05
_diffrn_reflns_theta_min 6.19
_exptl_absorpt_coefficient_mu 1.305
_exptl_absorpt_correction_T_max 1
_exptl_absorpt_correction_T_min 0.82387
_exptl_absorpt_correction_type multi-scan
_exptl_crystal_colour red
_exptl_crystal_density_diffrn 1.714
_exptl_crystal_density_method 'not measured'
_exptl_crystal_description prism
_exptl_crystal_F_000 304
_exptl_crystal_size_max 0.11
_exptl_crystal_size_mid 0.05
_exptl_crystal_size_min 0.02
_refine_diff_density_max 0.299
_refine_diff_density_min -0.269
_refine_ls_extinction_method none
_refine_ls_goodness_of_fit_ref 1.081
_refine_ls_hydrogen_treatment mixed
_refine_ls_matrix_type full
_refine_ls_number_parameters 96
_refine_ls_number_reflns 818
_refine_ls_number_restraints 3
_refine_ls_restrained_S_all 1.084
_refine_ls_R_factor_gt 0.0363
_refine_ls_shift/su_max 0
_refine_ls_structure_factor_coef Fsqd
_refine_ls_weighting_details 'calc w=1/[\s^2^(Fo^2^)+(0.0748P)^2^+0.3598P] where P=(Fo^2^+2Fc^2^)/3'
_refine_ls_weighting_scheme calc
_refine_ls_wR_factor_ref 0.1084
_reflns_number_gt 758
_reflns_number_total 818
_reflns_threshold_expression >2sigma(I)
_cod_data_source_file c2ce26119g.txt
_cod_data_source_block li2dhq-3
_cod_original_cell_volume 728.45(5)
_cod_database_code 7208892

loop_
_symmetry_equiv_pos_as_xyz
'x, y, z'
'-x, y, -z'
'x+1/2, y+1/2, z'
'-x+1/2, y+1/2, -z'
'-x, -y, -z'
'x, -y, z'
'-x+1/2, -y+1/2, -z'
'x+1/2, -y+1/2, z'

loop_
_atom_site_label
_atom_site_type_symbol
_atom_site_fract_x
_atom_site_fract_y
_atom_site_fract_z
_atom_site_U_iso_or_equiv
_atom_site_adp_type
_atom_site_occupancy
_atom_site_calc_flag
_atom_site_refinement_flags
C2B C 0.48352(13) 0 0.6634(2) 0.0196(4) Uani 1 d S
O2B O 0.47926(9) 0 0.81795(17) 0.0262(4) Uani 1 d S
O1B O 0.64860(9) 0 0.84493(17) 0.0240(3) Uani 1 d S
O5 O 0.81246(7) -0.24530(15) 0.80458(14) 0.0286(3) Uani 1 d D
C1B C 0.58289(12) 0 0.6789(2) 0.0187(4) Uani 1 d S
Li2 Li 0.7821(2) 0 0.9281(5) 0.0299(7) Uani 1 d S
Li1 Li 0.3974(2) 0 0.9486(4) 0.0270(7) Uani 1 d S
H3B H 0.3414(17) 0 0.473(4) 0.028(6) Uiso 1 d S
H3A H 0.0074(18) 0 0.816(4) 0.035(7) Uiso 1 d S
H5B H 0.8239(15) -0.191(4) 0.712(3) 0.056(6) Uiso 1 d D
H5A H 0.7580(16) -0.325(5) 0.739(4) 0.100(10) Uiso 1 d D
O1A O 0.16851(9) 0 0.80336(19) 0.0277(4) Uani 1 d S
O2A O 0.16012(10) 0 0.4631(2) 0.0300(4) Uani 1 d S
C2A C 0.08235(13) 0 0.4691(3) 0.0218(4) Uani 1 d S
C1A C 0.08736(13) 0 0.6678(2) 0.0209(4) Uani 1 d S
C3A C 0.00475(13) 0 0.6875(2) 0.0243(4) Uani 1 d S
C3B C 0.40600(12) 0 0.4862(2) 0.0207(4) Uani 1 d S

loop_
_atom_site_aniso_label
_atom_site_aniso_U_11
_atom_site_aniso_U_22
_atom_site_aniso_U_33
_atom_site_aniso_U_23
_atom_site_aniso_U_13
_atom_site_aniso_U_12
C2B 0.0220(9) 0.0215(8) 0.0172(8) 0 0.0105(7) 0
O2B 0.0239(7) 0.0413(8) 0.0156(6) 0 0.0107(5) 0
O1B 0.0197(7) 0.0354(7) 0.0143(6) 0 0.0053(5) 0
O5 0.0278(5) 0.0294(6) 0.0312(6) 0.0032(4) 0.0157(4) 0.0009(4)
C1B 0.0185(8) 0.0200(8) 0.0164(8) 0 0.0067(6) 0
Li2 0.0254(16) 0.0426(18) 0.0225(15) 0 0.0113(13) 0
Li1 0.0236(16) 0.0377(17) 0.0196(14) 0 0.0094(12) 0
O1A 0.0211(7) 0.0379(8) 0.0186(6) 0 0.0040(5) 0
O2A 0.0230(7) 0.0421(8) 0.0280(7) 0 0.0140(6) 0
C2A 0.0247(9) 0.0214(8) 0.0219(9) 0 0.0127(7) 0
C1A 0.0227(9) 0.0201(8) 0.0176(8) 0 0.0070(7) 0
C3A 0.0257(10) 0.0311(9) 0.0172(8) 0 0.0107(7) 0
C3B 0.0175(8) 0.0278(9) 0.0184(9) 0 0.0094(7) 0

loop_
_atom_type_symbol
_atom_type_description
_atom_type_scat_dispersion_real
_atom_type_scat_dispersion_imag
_atom_type_scat_source
C C 0.018 0.009 'International Tables Vol C Tables 4.2.6.8 and 6.1.1.4'
H H 0 0 'International Tables Vol C Tables 4.2.6.8 and 6.1.1.4'
Li Li 0.001 0 'International Tables Vol C Tables 4.2.6.8 and 6.1.1.4'
O O 0.049 0.032 'International Tables Vol C Tables 4.2.6.8 and 6.1.1.4'

loop_
_geom_angle_atom_site_label_1
_geom_angle_atom_site_label_2
_geom_angle_atom_site_label_3
_geom_angle
_geom_angle_site_symmetry_1
_geom_angle_site_symmetry_3
O2B C2B C3B 124.71(16) . .
O2B C2B C1B 115.14(16) . .
C3B C2B C1B 120.15(16) . .
C2B O2B Li1 146.86(15) . .
C2B O2B Li1 115.99(15) . 5_657
Li1 O2B Li1 97.15(13) . 5_657
C1B O1B Li2 129.32(15) . .
C1B O1B Li1 113.45(15) . 5_657
Li2 O1B Li1 117.24(15) . 5_657
Li2 O5 Li1 125.46(12) . 3_545
Li2 O5 H5B 105.8(16) . .
Li1 O5 H5B 115.1(15) 3_545 .
Li2 O5 H5A 109.3(19) . .
Li1 O5 H5A 95(2) 3_545 .
H5B O5 H5A 104(2) . .
O1B C1B C3B 125.44(16) . 5_656
O1B C1B C2B 115.66(15) . .
C3B C1B C2B 118.90(16) 5_656 .
O1A Li2 O1B 103.02(17) 5_657 .
O1A Li2 O5 117.88(11) 5_657 .
O1B Li2 O5 107.49(12) . .
O1A Li2 O5 117.88(11) 5_657 6
O1B Li2 O5 107.49(12) . 6
O5 Li2 O5 102.44(16) . 6
O1A Li2 Li1 70.45(12) 5_657 5_657
O1B Li2 Li1 32.57(9) . 5_657
O5 Li2 Li1 123.31(10) . 5_657
O5 Li2 Li1 123.31(9) 6 5_657
O2B Li1 O2B 82.85(13) . 5_657
O2B Li1 O1B 162.62(18) . 5_657
O2B Li1 O1B 79.77(13) 5_657 5_657
O2B Li1 O5 97.60(11) . 8_445
O2B Li1 O5 128.78(7) 5_657 8_445
O1B Li1 O5 93.29(11) 5_657 8_445
O2B Li1 O5 97.60(11) . 3_455
O2B Li1 O5 128.78(7) 5_657 3_455
O1B Li1 O5 93.29(11) 5_657 3_455
O5 Li1 O5 102.08(14) 8_445 3_455
O2B Li1 Li1 41.63(9) . 5_657
O2B Li1 Li1 41.21(9) 5_657 5_657
O1B Li1 Li1 120.98(19) 5_657 5_657
O5 Li1 Li1 120.48(11) 8_445 5_657
O5 Li1 Li1 120.48(11) 3_455 5_657
O2B Li1 Li2 167.19(15) . 5_657
O2B Li1 Li2 109.96(14) 5_657 5_657
O1B Li1 Li2 30.19(8) 5_657 5_657
O5 Li1 Li2 74.62(10) 8_445 5_657
O5 Li1 Li2 74.62(10) 3_455 5_657
Li1 Li1 Li2 151.17(18) 5_657 5_657
C1A O1A Li2 134.81(16) . 5_657
O2A C2A C3A 125.16(17) . 5_556
O2A C2A C1A 115.73(16) . .
C3A C2A C1A 119.10(16) 5_556 .
O1A C1A C3A 124.71(17) . .
O1A C1A C2A 115.77(16) . .
C3A C1A C2A 119.52(16) . .
C2A C3A C1A 121.37(16) 5_556 .
C2A C3A H3A 118.6(15) 5_556 .
C1A C3A H3A 120.0(15) . .
C1B C3B C2B 120.94(15) 5_656 .
C1B C3B H3B 117.7(15) 5_656 .
C2B C3B H3B 121.3(15) . .

loop_
_geom_bond_atom_site_label_1
_geom_bond_atom_site_label_2
_geom_bond_distance
_geom_bond_site_symmetry_2
C2B O2B 1.254(2) .
C2B C3B 1.397(2) .
C2B C1B 1.536(2) .
O2B Li1 1.996(3) .
O2B Li1 2.012(4) 5_657
O1B C1B 1.264(2) .
O1B Li2 1.931(4) .
O1B Li1 2.068(3) 5_657
O5 Li2 2.027(2) .
O5 Li1 2.110(2) 3_545
O5 H5B 0.902(16) .
O5 H5A 0.942(18) .
C1B C3B 1.394(2) 5_656
Li2 O1A 1.908(4) 5_657
Li2 O5 2.027(2) 6
Li2 Li1 3.415(5) 5_657
Li1 O2B 2.012(4) 5_657
Li1 O1B 2.068(3) 5_657
Li1 O5 2.110(2) 8_445
Li1 O5 2.110(2) 3_455
Li1 Li1 3.005(6) 5_657
Li1 Li2 3.415(5) 5_657
O1A C1A 1.261(2) .
O1A Li2 1.908(4) 5_657
O2A C2A 1.264(2) .
C2A C3A 1.391(3) 5_556
C2A C1A 1.537(2) .
C1A C3A 1.396(3) .
C3A C2A 1.391(3) 5_556
C3A H3A 0.99(3) .
C3B C1B 1.394(2) 5_656
C3B H3B 0.99(2) .

loop_
_geom_torsion_atom_site_label_1
_geom_torsion_atom_site_label_2
_geom_torsion_atom_site_label_3
_geom_torsion_atom_site_label_4
_geom_torsion
_geom_torsion_site_symmetry_1
_geom_torsion_site_symmetry_4
C3B C2B O2B Li1 0.0000(10) . .
C1B C2B O2B Li1 180.0000(10) . .
C3B C2B O2B Li1 180 . 5_657
C1B C2B O2B Li1 0 . 5_657
Li2 O1B C1B C3B 0 . 5_656
Li1 O1B C1B C3B 180 5_657 5_656
Li2 O1B C1B C2B 180 . .
Li1 O1B C1B C2B 0 5_657 .
O2B C2B C1B O1B 0 . .
C3B C2B C1B O1B 180 . .
O2B C2B C1B C3B 180 . 5_656
C3B C2B C1B C3B 0 . 5_656
C1B O1B Li2 O1A 180 . 5_657
Li1 O1B Li2 O1A 0 5_657 5_657
C1B O1B Li2 O5 -54.82(11) . .
Li1 O1B Li2 O5 125.18(11) 5_657 .
C1B O1B Li2 O5 54.82(11) . 6
Li1 O1B Li2 O5 -125.18(11) 5_657 6
C1B O1B Li2 Li1 180.000(2) . 5_657
Li1 O5 Li2 O1A -1.6(2) 3_545 5_657
Li1 O5 Li2 O1B -117.28(15) 3_545 .
Li1 O5 Li2 O5 129.62(13) 3_545 6
Li1 O5 Li2 Li1 -85.5(2) 3_545 5_657
C2B O2B Li1 O2B 180.0000(10) . 5_657
Li1 O2B Li1 O2B 0 5_657 5_657
C2B O2B Li1 O1B 180.0000(10) . 5_657
Li1 O2B Li1 O1B 0.000(2) 5_657 5_657
C2B O2B Li1 O5 51.67(8) . 8_445
Li1 O2B Li1 O5 -128.33(8) 5_657 8_445
C2B O2B Li1 O5 -51.67(8) . 3_455
Li1 O2B Li1 O5 128.33(8) 5_657 3_455
C2B O2B Li1 Li1 180.0000(10) . 5_657
C2B O2B Li1 Li2 0.000(4) . 5_657
Li1 O2B Li1 Li2 180.000(3) 5_657 5_657
Li2 O1A C1A C3A 0 5_657 .
Li2 O1A C1A C2A 180 5_657 .
O2A C2A C1A O1A 0 . .
C3A C2A C1A O1A 180 5_556 .
O2A C2A C1A C3A 180 . .
C3A C2A C1A C3A 0 5_556 .
O1A C1A C3A C2A 180 . 5_556
C2A C1A C3A C2A 0 . 5_556
O2B C2B C3B C1B 180 . 5_656
C1B C2B C3B C1B 0 . 5_656
